data_4102819
loop_
_publ_author_name
'Amedeo Santoro'
'Marcin Wegrzyn'
'Adrian C. Whitwood'
'Bertrand Donnio'
'Duncan W. Bruce'

_publ_contact_author_address
;Department of Chemistry
University of York
Heslington
YORK
YO10 5DD
;
_publ_contact_author_email db519@york.ac.uk
_publ_contact_author_name 'Professor Duncan W. Bruce'
_publ_contact_author_phone +441904424085
_publ_section_title
;
 Oxidation of Organoplatinum(II) by Coordinated Dimethylsulfoxide:
 Metal-Metal Bonded, Dinuclear, Liquid-Crystalline Complexes of
 Platinum(III)
;
_journal_name_full 'Journal of the American Chemical Society'
_journal_page_first 10689
_journal_page_last 10691
_journal_paper_doi 10.1021/ja105469a
_journal_volume 132
_journal_year 2010
_chemical_formula_moiety 'C46 H46 Cl2 N2 O8 Pt2,  4(C H Cl3)'
_chemical_formula_sum 'C50 H50 Cl14 N2 O8 Pt2'
_chemical_formula_weight 1693.40
_chemical_name_systematic
; 
 ? 
;
_space_group_IT_number 2
_symmetry_cell_setting triclinic
_symmetry_space_group_name_Hall '-P 1'
_symmetry_space_group_name_H-M 'P -1'
_atom_sites_solution_hydrogens geom
_atom_sites_solution_primary direct
_atom_sites_solution_secondary difmap
_audit_creation_method SHELXL-97
_cell_angle_alpha 84.728(2)
_cell_angle_beta 70.0080(10)
_cell_angle_gamma 75.5400(10)
_cell_formula_units_Z 2
_cell_length_a 13.5551(11)
_cell_length_b 14.9735(12)
_cell_length_c 16.5943(14)
_cell_measurement_reflns_used 7743
_cell_measurement_temperature 110(2)
_cell_measurement_theta_max 30.02
_cell_measurement_theta_min 2.41
_cell_volume 3064.8(4)
_computing_cell_refinement 'Bruker SMART'
_computing_data_collection 'Bruker SMART'
_computing_data_reduction 'Bruker SAINT'
_computing_molecular_graphics 'Bruker SHELXTL'
_computing_publication_material 'Bruker SHELXTL'
_computing_structure_refinement 'SHELXL-97 (Sheldrick, 1997)'
_computing_structure_solution 'SHELXS-97 (Sheldrick, 1997)'
_diffrn_ambient_temperature 110(2)
_diffrn_measured_fraction_theta_full 0.953
_diffrn_measured_fraction_theta_max 0.953
_diffrn_measurement_device_type 'CCD area detector'
_diffrn_measurement_method 'phi and omega scans'
_diffrn_radiation_monochromator graphite
_diffrn_radiation_source 'fine-focus sealed tube'
_diffrn_radiation_type MoK\a
_diffrn_radiation_wavelength 0.71073
_diffrn_reflns_av_R_equivalents 0.0276
_diffrn_reflns_av_sigmaI/netI 0.0438
_diffrn_reflns_limit_h_max 19
_diffrn_reflns_limit_h_min -19
_diffrn_reflns_limit_k_max 20
_diffrn_reflns_limit_k_min -21
_diffrn_reflns_limit_l_max 22
_diffrn_reflns_limit_l_min -22
_diffrn_reflns_number 34362
_diffrn_reflns_theta_full 30.07
_diffrn_reflns_theta_max 30.07
_diffrn_reflns_theta_min 1.64
_exptl_absorpt_coefficient_mu 5.220
_exptl_absorpt_correction_T_max 0.593
_exptl_absorpt_correction_T_min 0.286
_exptl_absorpt_correction_type multi-scan
_exptl_absorpt_process_details 'SADABS v2.10; (Sheldrick)'
_exptl_crystal_colour red
_exptl_crystal_density_diffrn 1.835
_exptl_crystal_density_method 'not measured'
_exptl_crystal_description block
_exptl_crystal_F_000 1644
_exptl_crystal_size_max 0.38
_exptl_crystal_size_mid 0.16
_exptl_crystal_size_min 0.10
_refine_diff_density_max 2.882
_refine_diff_density_min -1.664
_refine_diff_density_rms 0.203
_refine_ls_extinction_method none
_refine_ls_goodness_of_fit_ref 1.047
_refine_ls_hydrogen_treatment constr
_refine_ls_matrix_type full
_refine_ls_number_parameters 710
_refine_ls_number_reflns 17148
_refine_ls_number_restraints 12
_refine_ls_restrained_S_all 1.050
_refine_ls_R_factor_all 0.0582
_refine_ls_R_factor_gt 0.0399
_refine_ls_shift/su_max 0.001
_refine_ls_shift/su_mean 0.000
_refine_ls_structure_factor_coef Fsqd
_refine_ls_weighting_details 'calc w=1/[\s^2^(Fo^2^)+(0.0578P)^2^+9.7271P] where P=(Fo^2^+2Fc^2^)/3'
_refine_ls_weighting_scheme calc
_refine_ls_wR_factor_gt 0.1027
_refine_ls_wR_factor_ref 0.1138
_reflns_number_gt 13307
_reflns_number_total 17148
_reflns_threshold_expression >2sigma(I)
_cod_data_source_file ja105469a_si_001.cif
_cod_data_source_block dwb0936m
_cod_database_code 4102819

loop_
_symmetry_equiv_pos_as_xyz
'x, y, z'
'-x, -y, -z'

loop_
_atom_site_label
_atom_site_type_symbol
_atom_site_fract_x
_atom_site_fract_y
_atom_site_fract_z
_atom_site_U_iso_or_equiv
_atom_site_adp_type
_atom_site_occupancy
_atom_site_symmetry_multiplicity
_atom_site_calc_flag
_atom_site_refinement_flags
_atom_site_disorder_assembly
_atom_site_disorder_group
C1 C 0.4779(4) 0.1514(3) 0.8718(3) 0.0202(9) Uani 1 1 d . . .
C2 C 0.5562(4) 0.1413(3) 0.7910(3) 0.0219(9) Uani 1 1 d . . .
H2 H 0.5360 0.1573 0.7411 0.026 Uiso 1 1 calc R . .
C3 C 0.6653(4) 0.1074(3) 0.7835(3) 0.0243(10) Uani 1 1 d . . .
C4 C 0.6962(4) 0.0862(4) 0.8557(3) 0.0251(10) Uani 1 1 d . . .
H4 H 0.7705 0.0661 0.8499 0.030 Uiso 1 1 calc R . .
C5 C 0.6179(4) 0.0946(3) 0.9369(3) 0.0235(10) Uani 1 1 d . . .
H5 H 0.6388 0.0785 0.9865 0.028 Uiso 1 1 calc R . .
C6 C 0.5096(4) 0.1264(3) 0.9455(3) 0.0204(9) Uani 1 1 d . . .
C7 C 0.4218(4) 0.1340(3) 1.0266(3) 0.0206(9) Uani 1 1 d . . .
C8 C 0.4299(4) 0.1117(4) 1.1080(3) 0.0238(10) Uani 1 1 d . . .
H8 H 0.4986 0.0889 1.1146 0.029 Uiso 1 1 calc R . .
C9 C 0.3374(4) 0.1230(4) 1.1787(3) 0.0261(10) Uani 1 1 d . . .
H9 H 0.3431 0.1082 1.2340 0.031 Uiso 1 1 calc R . .
C10 C 0.2355(4) 0.1557(3) 1.1702(3) 0.0227(10) Uani 1 1 d . . .
C11 C 0.2321(4) 0.1751(3) 1.0874(3) 0.0216(9) Uani 1 1 d . . .
H11 H 0.1639 0.1958 1.0794 0.026 Uiso 1 1 calc R . .
C12 C 0.1334(4) 0.1724(4) 1.2442(3) 0.0244(10) Uani 1 1 d . . .
C13 C 0.1307(4) 0.1991(4) 1.3239(3) 0.0263(10) Uani 1 1 d . . .
H13 H 0.1954 0.2046 1.3312 0.032 Uiso 1 1 calc R . .
C14 C 0.0346(5) 0.2177(4) 1.3923(3) 0.0309(12) Uani 1 1 d . . .
H14 H 0.0336 0.2361 1.4458 0.037 Uiso 1 1 calc R . .
C15 C -0.0606(4) 0.2092(4) 1.3820(3) 0.0284(11) Uani 1 1 d . . .
C16 C -0.0585(4) 0.1813(4) 1.3036(3) 0.0294(11) Uani 1 1 d . . .
H16 H -0.1229 0.1745 1.2966 0.035 Uiso 1 1 calc R . .
C17 C 0.0379(4) 0.1634(4) 1.2360(3) 0.0264(10) Uani 1 1 d . . .
H17 H 0.0386 0.1444 1.1827 0.032 Uiso 1 1 calc R . .
C18 C 0.8492(5) 0.0706(4) 0.6905(4) 0.0352(13) Uani 1 1 d . . .
H18A H 0.8650 0.0130 0.7229 0.042 Uiso 1 1 calc R . .
H18B H 0.8708 0.1195 0.7123 0.042 Uiso 1 1 calc R . .
C19 C 0.9112(6) 0.0557(5) 0.5957(4) 0.0490(18) Uani 1 1 d . . .
H19A H 0.8849 0.0111 0.5736 0.073 Uiso 1 1 calc R . .
H19B H 0.9882 0.0321 0.5873 0.073 Uiso 1 1 calc R . .
H19C H 0.9005 0.1145 0.5648 0.073 Uiso 1 1 calc R . .
C20 C -0.2493(5) 0.2140(5) 1.4456(4) 0.0423(15) Uani 1 1 d . . .
H20A H -0.2388 0.1481 1.4339 0.051 Uiso 1 1 calc R . .
H20B H -0.2692 0.2514 1.3986 0.051 Uiso 1 1 calc R . .
C21 C -0.3376(5) 0.2411(6) 1.5317(4) 0.0519(19) Uani 1 1 d . . .
H21A H -0.3147 0.2066 1.5779 0.078 Uiso 1 1 calc R . .
H21B H -0.4043 0.2267 1.5318 0.078 Uiso 1 1 calc R . .
H21C H -0.3504 0.3074 1.5407 0.078 Uiso 1 1 calc R . .
C22 C 0.2589(4) 0.3783(3) 1.0346(3) 0.0195(9) Uani 1 1 d . . .
C23 C 0.1516(4) 0.3934(3) 1.0887(3) 0.0205(9) Uani 1 1 d . . .
H23 H 0.0945 0.4015 1.0658 0.025 Uiso 1 1 calc R . .
C24 C 0.1299(4) 0.3961(3) 1.1771(3) 0.0221(9) Uani 1 1 d . . .
C25 C 0.2134(4) 0.3833(4) 1.2114(3) 0.0244(10) Uani 1 1 d . . .
H25 H 0.1977 0.3833 1.2717 0.029 Uiso 1 1 calc R . .
C26 C 0.3193(4) 0.3705(4) 1.1566(3) 0.0241(10) Uani 1 1 d . . .
H26 H 0.3763 0.3624 1.1796 0.029 Uiso 1 1 calc R . .
C27 C 0.3426(4) 0.3694(3) 1.0677(3) 0.0220(9) Uani 1 1 d . . .
C28 C 0.4496(4) 0.3606(3) 1.0046(3) 0.0209(9) Uani 1 1 d . . .
C29 C 0.5456(4) 0.3590(4) 1.0194(3) 0.0249(10) Uani 1 1 d . . .
H29 H 0.5456 0.3611 1.0764 0.030 Uiso 1 1 calc R . .
C30 C 0.6399(4) 0.3545(3) 0.9516(3) 0.0234(10) Uani 1 1 d . . .
H30 H 0.7048 0.3537 0.9621 0.028 Uiso 1 1 calc R . .
C31 C 0.6410(4) 0.3510(3) 0.8671(3) 0.0207(9) Uani 1 1 d . . .
C32 C 0.5441(4) 0.3529(3) 0.8561(3) 0.0215(9) Uani 1 1 d . . .
H32 H 0.5425 0.3511 0.7995 0.026 Uiso 1 1 calc R . .
C33 C 0.7390(4) 0.3504(3) 0.7908(3) 0.0223(9) Uani 1 1 d . . .
C34 C 0.8173(4) 0.3936(4) 0.7945(4) 0.0275(11) Uani 1 1 d . . .
H34 H 0.8103 0.4187 0.8473 0.033 Uiso 1 1 calc R . .
C35 C 0.9064(4) 0.4005(4) 0.7216(4) 0.0285(11) Uani 1 1 d . . .
H35 H 0.9594 0.4299 0.7251 0.034 Uiso 1 1 calc R . .
C36 C 0.9164(4) 0.3642(4) 0.6447(4) 0.0274(11) Uani 1 1 d . . .
C37 C 0.8389(4) 0.3197(4) 0.6406(3) 0.0275(11) Uani 1 1 d . . .
H37 H 0.8461 0.2941 0.5880 0.033 Uiso 1 1 calc R . .
C38 C 0.7530(4) 0.3133(4) 0.7121(4) 0.0264(10) Uani 1 1 d . . .
H38 H 0.7012 0.2826 0.7084 0.032 Uiso 1 1 calc R . .
C39 C -0.0614(4) 0.4153(4) 1.2063(4) 0.0279(11) Uani 1 1 d . . .
H39A H -0.0540 0.3551 1.1818 0.033 Uiso 1 1 calc R . .
H39B H -0.0638 0.4634 1.1615 0.033 Uiso 1 1 calc R . .
C40 C -0.1630(5) 0.4373(5) 1.2831(4) 0.0389(14) Uani 1 1 d . . .
H40A H -0.1576 0.3913 1.3283 0.058 Uiso 1 1 calc R . .
H40B H -0.2254 0.4362 1.2664 0.058 Uiso 1 1 calc R . .
H40C H -0.1719 0.4987 1.3044 0.058 Uiso 1 1 calc R . .
C41 C 1.0801(5) 0.4123(5) 0.5712(4) 0.0402(15) Uani 1 1 d . . .
H41A H 1.1138 0.3824 0.6142 0.048 Uiso 1 1 calc R . .
H41B H 1.0480 0.4781 0.5864 0.048 Uiso 1 1 calc R . .
C42 C 1.1633(6) 0.4036(7) 0.4828(5) 0.062(2) Uani 1 1 d . . .
H42A H 1.1980 0.3384 0.4701 0.093 Uiso 1 1 calc R . .
H42B H 1.2178 0.4371 0.4802 0.093 Uiso 1 1 calc R . .
H42C H 1.1281 0.4297 0.4404 0.093 Uiso 1 1 calc R . .
C43 C 0.3505(4) 0.2974(4) 0.7365(3) 0.0223(9) Uani 1 1 d . . .
C44 C 0.3586(5) 0.3043(4) 0.6428(3) 0.0307(12) Uani 1 1 d . . .
H44A H 0.2861 0.3253 0.6385 0.046 Uiso 1 1 calc R . .
H44B H 0.3929 0.2437 0.6161 0.046 Uiso 1 1 calc R . .
H44C H 0.4020 0.3485 0.6134 0.046 Uiso 1 1 calc R . .
C45 C 0.1068(4) 0.3253(4) 0.9210(3) 0.0217(9) Uani 1 1 d . . .
C46 C -0.0108(4) 0.3540(4) 0.9314(4) 0.0318(12) Uani 1 1 d . . .
H46A H -0.0365 0.3000 0.9259 0.048 Uiso 1 1 calc R . .
H46B H -0.0217 0.3996 0.8871 0.048 Uiso 1 1 calc R . .
H46C H -0.0512 0.3813 0.9882 0.048 Uiso 1 1 calc R . .
Cl1 Cl 0.30218(10) 0.04034(8) 0.88273(9) 0.0255(2) Uani 1 1 d . . .
Cl2 Cl 0.28739(9) 0.53723(7) 0.89747(7) 0.0177(2) Uani 1 1 d . . .
N1 N 0.3223(3) 0.1656(3) 1.0182(3) 0.0199(8) Uani 1 1 d . . .
N2 N 0.4511(3) 0.3573(3) 0.9230(3) 0.0190(8) Uani 1 1 d . . .
O1 O 0.7355(3) 0.0974(3) 0.7012(2) 0.0302(8) Uani 1 1 d . . .
O2 O -0.1528(3) 0.2311(3) 1.4517(3) 0.0350(9) Uani 1 1 d . . .
O3 O 0.0277(3) 0.4121(3) 1.2354(2) 0.0258(7) Uani 1 1 d . . .
O4 O 0.9993(3) 0.3681(3) 0.5696(3) 0.0352(9) Uani 1 1 d . . .
O5 O 0.3244(3) 0.2246(2) 0.7760(2) 0.0239(7) Uani 1 1 d . . .
O6 O 0.3675(3) 0.3616(3) 0.7692(2) 0.0236(7) Uani 1 1 d . . .
O7 O 0.1470(3) 0.2439(2) 0.9346(2) 0.0249(7) Uani 1 1 d . . .
O8 O 0.1580(3) 0.3906(2) 0.8997(2) 0.0220(7) Uani 1 1 d . . .
Pt1 Pt 0.319219(14) 0.197095(12) 0.899538(11) 0.01840(5) Uani 1 1 d . . .
Pt2 Pt 0.308844(14) 0.370155(12) 0.907519(11) 0.01772(5) Uani 1 1 d . . .
C47A C 0.4599(8) 0.0635(7) 0.3989(5) 0.137(6) Uani 0.562(10) 1 d PD A 1
H47A H 0.4990 0.0283 0.4375 0.165 Uiso 0.562(10) 1 calc PR A 1
Cl3A Cl 0.4066(8) 0.1775(4) 0.4316(4) 0.155(5) Uani 0.562(10) 1 d PD A 1
Cl4A Cl 0.3521(6) 0.0171(4) 0.4037(4) 0.106(3) Uani 0.562(10) 1 d PD A 1
Cl5A Cl 0.5468(4) 0.0599(5) 0.2939(3) 0.217(3) Uani 0.562(10) 1 d PD A 1
C47B C 0.4599(8) 0.0635(7) 0.3989(5) 0.137(6) Uani 0.438(10) 1 d PD A 2
H47B H 0.3904 0.1085 0.4020 0.165 Uiso 0.438(10) 1 calc PR A 2
Cl3B Cl 0.515(2) 0.1012(14) 0.4639(13) 0.40(2) Uani 0.438(10) 1 d PD . 2
Cl4B Cl 0.436(3) -0.0455(15) 0.4204(11) 0.45(3) Uani 0.438(10) 1 d PD . 2
Cl5B Cl 0.5468(4) 0.0599(5) 0.2939(3) 0.217(3) Uani 0.438(10) 1 d PD A 2
C48 C 0.8297(7) 0.8931(5) 0.2726(5) 0.0495(17) Uani 1 1 d . . .
H48 H 0.7830 0.8926 0.2374 0.059 Uiso 1 1 calc R . .
Cl6 Cl 0.7482(3) 0.9082(3) 0.3816(2) 0.1141(11) Uani 1 1 d . . .
Cl7 Cl 0.8962(3) 0.98215(19) 0.2370(2) 0.1051(12) Uani 1 1 d . . .
Cl8 Cl 0.9230(2) 0.78803(15) 0.26176(18) 0.0715(6) Uani 1 1 d . . .
C49 C 0.4631(5) 0.5645(5) 0.6909(4) 0.0450(16) Uani 1 1 d . . .
H49 H 0.4131 0.5319 0.7355 0.054 Uiso 1 1 calc R . .
Cl9 Cl 0.44757(18) 0.55506(19) 0.59211(13) 0.0697(6) Uani 1 1 d . . .
Cl10 Cl 0.59635(15) 0.51344(16) 0.68716(14) 0.0612(5) Uani 1 1 d . . .
Cl11 Cl 0.4306(2) 0.68112(16) 0.71965(18) 0.0809(7) Uani 1 1 d . . .
C50 C 0.8723(5) 0.1203(4) 0.0533(5) 0.0400(14) Uani 1 1 d . . .
H50 H 0.8502 0.0616 0.0765 0.048 Uiso 1 1 calc R . .
Cl12 Cl 0.80332(19) 0.20657(15) 0.13057(16) 0.0673(6) Uani 1 1 d . . .
Cl13 Cl 1.01232(13) 0.10257(12) 0.03061(11) 0.0450(4) Uani 1 1 d . . .
Cl14 Cl 0.84073(19) 0.15059(14) -0.04090(15) 0.0625(6) Uani 1 1 d . . .

loop_
_atom_site_aniso_label
_atom_site_aniso_U_11
_atom_site_aniso_U_22
_atom_site_aniso_U_33
_atom_site_aniso_U_23
_atom_site_aniso_U_13
_atom_site_aniso_U_12
C1 0.021(2) 0.020(2) 0.019(2) 0.0011(18) -0.0061(18) -0.0061(18)
C2 0.023(2) 0.022(2) 0.019(2) -0.0020(18) -0.0058(18) -0.0031(18)
C3 0.023(2) 0.023(2) 0.021(2) -0.0007(19) 0.0003(19) -0.0068(19)
C4 0.020(2) 0.027(3) 0.026(3) -0.001(2) -0.005(2) -0.0032(19)
C5 0.026(2) 0.025(2) 0.020(2) 0.0012(19) -0.0084(19) -0.006(2)
C6 0.023(2) 0.020(2) 0.018(2) -0.0003(17) -0.0049(18) -0.0063(18)
C7 0.020(2) 0.020(2) 0.019(2) 0.0007(18) -0.0031(18) -0.0068(18)
C8 0.021(2) 0.027(3) 0.022(2) 0.0005(19) -0.0072(19) -0.0046(19)
C9 0.031(3) 0.027(3) 0.018(2) 0.0048(19) -0.007(2) -0.006(2)
C10 0.023(2) 0.023(2) 0.020(2) 0.0008(18) -0.0022(19) -0.0083(19)
C11 0.022(2) 0.023(2) 0.020(2) 0.0035(18) -0.0051(19) -0.0091(19)
C12 0.026(2) 0.027(3) 0.017(2) 0.0040(19) -0.0024(19) -0.008(2)
C13 0.027(3) 0.031(3) 0.022(2) 0.004(2) -0.007(2) -0.011(2)
C14 0.033(3) 0.038(3) 0.019(2) 0.003(2) -0.005(2) -0.011(2)
C15 0.029(3) 0.029(3) 0.021(2) 0.006(2) -0.002(2) -0.008(2)
C16 0.027(3) 0.039(3) 0.022(2) 0.002(2) -0.004(2) -0.016(2)
C17 0.033(3) 0.026(3) 0.020(2) 0.0014(19) -0.005(2) -0.013(2)
C18 0.029(3) 0.037(3) 0.028(3) 0.006(2) 0.003(2) -0.007(2)
C19 0.041(4) 0.052(4) 0.030(3) 0.005(3) 0.008(3) 0.002(3)
C20 0.025(3) 0.069(5) 0.029(3) 0.004(3) -0.003(2) -0.014(3)
C21 0.032(3) 0.086(6) 0.030(3) 0.005(3) 0.001(3) -0.018(4)
C22 0.025(2) 0.018(2) 0.018(2) 0.0013(17) -0.0087(18) -0.0075(18)
C23 0.021(2) 0.022(2) 0.019(2) 0.0005(18) -0.0070(18) -0.0074(18)
C24 0.021(2) 0.022(2) 0.019(2) 0.0009(18) -0.0007(18) -0.0075(18)
C25 0.026(2) 0.029(3) 0.018(2) -0.0011(19) -0.0041(19) -0.010(2)
C26 0.023(2) 0.028(3) 0.022(2) -0.001(2) -0.0074(19) -0.009(2)
C27 0.021(2) 0.022(2) 0.022(2) -0.0017(18) -0.0042(19) -0.0072(18)
C28 0.022(2) 0.019(2) 0.022(2) -0.0016(18) -0.0053(19) -0.0072(18)
C29 0.023(2) 0.030(3) 0.024(2) -0.003(2) -0.008(2) -0.008(2)
C30 0.019(2) 0.026(2) 0.025(2) -0.002(2) -0.0070(19) -0.0060(19)
C31 0.020(2) 0.018(2) 0.022(2) -0.0019(18) -0.0037(18) -0.0051(18)
C32 0.024(2) 0.019(2) 0.019(2) 0.0007(18) -0.0022(18) -0.0074(18)
C33 0.018(2) 0.022(2) 0.025(2) -0.0002(19) -0.0042(19) -0.0048(18)
C34 0.022(2) 0.030(3) 0.030(3) -0.002(2) -0.007(2) -0.008(2)
C35 0.023(2) 0.031(3) 0.032(3) -0.001(2) -0.004(2) -0.014(2)
C36 0.021(2) 0.027(3) 0.029(3) -0.001(2) -0.001(2) -0.006(2)
C37 0.024(2) 0.032(3) 0.025(3) -0.005(2) -0.004(2) -0.009(2)
C38 0.021(2) 0.027(3) 0.031(3) -0.001(2) -0.006(2) -0.009(2)
C39 0.023(2) 0.032(3) 0.027(3) 0.001(2) -0.006(2) -0.008(2)
C40 0.021(3) 0.059(4) 0.030(3) 0.002(3) -0.002(2) -0.007(3)
C41 0.026(3) 0.050(4) 0.041(4) 0.001(3) 0.000(2) -0.019(3)
C42 0.041(4) 0.095(7) 0.044(4) 0.002(4) 0.007(3) -0.035(4)
C43 0.017(2) 0.029(3) 0.019(2) 0.0014(19) -0.0049(18) -0.0043(19)
C44 0.038(3) 0.041(3) 0.017(2) 0.003(2) -0.010(2) -0.015(2)
C45 0.021(2) 0.027(2) 0.019(2) 0.0020(18) -0.0067(18) -0.0086(19)
C46 0.022(3) 0.033(3) 0.042(3) 0.008(2) -0.013(2) -0.008(2)
Cl1 0.0300(6) 0.0175(5) 0.0368(7) 0.0049(5) -0.0173(5) -0.0122(5)
Cl2 0.0164(5) 0.0147(5) 0.0196(5) -0.0001(4) -0.0024(4) -0.0045(4)
N1 0.0193(19) 0.022(2) 0.0190(19) 0.0026(15) -0.0057(16) -0.0068(16)
N2 0.0185(19) 0.0199(19) 0.0196(19) 0.0031(15) -0.0064(15) -0.0074(15)
O1 0.0266(19) 0.031(2) 0.0223(19) -0.0007(15) 0.0021(15) -0.0026(16)
O2 0.0253(19) 0.053(3) 0.0222(19) 0.0004(18) 0.0007(15) -0.0131(18)
O3 0.0191(17) 0.032(2) 0.0226(18) -0.0027(15) -0.0019(14) -0.0063(15)
O4 0.026(2) 0.045(2) 0.031(2) -0.0021(18) 0.0010(16) -0.0161(18)
O5 0.0268(18) 0.0266(18) 0.0205(17) 0.0018(14) -0.0083(14) -0.0101(15)
O6 0.0229(17) 0.0291(19) 0.0195(17) 0.0020(14) -0.0061(14) -0.0098(15)
O7 0.0223(17) 0.0257(18) 0.0282(19) 0.0051(15) -0.0085(15) -0.0100(14)
O8 0.0191(16) 0.0235(17) 0.0248(18) 0.0045(14) -0.0084(14) -0.0072(13)
Pt1 0.01849(9) 0.02000(9) 0.01770(9) 0.00147(7) -0.00604(7) -0.00673(7)
Pt2 0.01656(9) 0.02006(9) 0.01657(9) 0.00120(6) -0.00438(7) -0.00636(7)
C47A 0.136(13) 0.182(17) 0.072(9) 0.003(10) -0.039(9) 0.006(12)
Cl3A 0.222(10) 0.094(5) 0.101(5) -0.040(4) 0.058(5) -0.095(5)
Cl4A 0.192(7) 0.096(4) 0.070(3) 0.022(3) -0.070(4) -0.075(4)
Cl5A 0.127(4) 0.405(11) 0.095(3) -0.016(4) -0.050(3) 0.007(5)
C47B 0.136(13) 0.182(17) 0.072(9) 0.003(10) -0.039(9) 0.006(12)
Cl3B 0.51(5) 0.27(3) 0.62(5) 0.08(3) -0.45(4) -0.11(3)
Cl4B 0.81(7) 0.54(5) 0.24(2) -0.02(3) -0.28(4) -0.42(5)
Cl5B 0.127(4) 0.405(11) 0.095(3) -0.016(4) -0.050(3) 0.007(5)
C48 0.066(5) 0.041(4) 0.055(4) 0.006(3) -0.031(4) -0.021(3)
Cl6 0.101(2) 0.141(3) 0.092(2) -0.029(2) -0.0227(19) -0.018(2)
Cl7 0.144(3) 0.0671(15) 0.163(3) 0.0565(18) -0.106(3) -0.0720(18)
Cl8 0.0817(16) 0.0452(11) 0.0974(18) 0.0039(11) -0.0459(14) -0.0106(10)
C49 0.036(3) 0.056(4) 0.035(3) 0.010(3) -0.006(3) -0.008(3)
Cl9 0.0587(12) 0.1070(19) 0.0375(10) 0.0074(10) -0.0127(9) -0.0164(12)
Cl10 0.0357(9) 0.0756(13) 0.0634(12) 0.0283(10) -0.0136(8) -0.0111(9)
Cl11 0.0905(18) 0.0528(13) 0.0778(16) 0.0025(11) -0.0070(14) -0.0085(12)
C50 0.039(3) 0.037(3) 0.052(4) 0.009(3) -0.020(3) -0.020(3)
Cl12 0.0673(13) 0.0511(11) 0.0744(15) -0.0154(10) -0.0163(11) -0.0026(10)
Cl13 0.0416(8) 0.0548(10) 0.0486(9) 0.0019(7) -0.0167(7) -0.0274(8)
Cl14 0.0810(14) 0.0518(11) 0.0802(15) 0.0086(10) -0.0554(13) -0.0233(10)

loop_
_atom_type_symbol
_atom_type_description
_atom_type_scat_dispersion_real
_atom_type_scat_dispersion_imag
_atom_type_scat_source
C C 0.0033 0.0016 'International Tables Vol C Tables 4.2.6.8 and 6.1.1.4'
H H 0.0000 0.0000 'International Tables Vol C Tables 4.2.6.8 and 6.1.1.4'
N N 0.0061 0.0033 'International Tables Vol C Tables 4.2.6.8 and 6.1.1.4'
O O 0.0106 0.0060 'International Tables Vol C Tables 4.2.6.8 and 6.1.1.4'
Pt Pt -1.7033 8.3905 'International Tables Vol C Tables 4.2.6.8 and 6.1.1.4'
Cl Cl 0.1484 0.1585 'International Tables Vol C Tables 4.2.6.8 and 6.1.1.4'

loop_
_geom_angle_atom_site_label_1
_geom_angle_atom_site_label_2
_geom_angle_atom_site_label_3
_geom_angle
C2 C1 C6 119.3(4)
C2 C1 Pt1 127.4(4)
C6 C1 Pt1 113.3(3)
C1 C2 C3 119.5(5)
C1 C2 H2 120.2
C3 C2 H2 120.2
O1 C3 C4 124.1(5)
O1 C3 C2 115.0(5)
C4 C3 C2 120.9(5)
C3 C4 C5 119.8(5)
C3 C4 H4 120.1
C5 C4 H4 120.1
C6 C5 C4 120.1(5)
C6 C5 H5 119.9
C4 C5 H5 119.9
C5 C6 C1 120.3(4)
C5 C6 C7 124.4(4)
C1 C6 C7 115.3(4)
N1 C7 C8 119.4(4)
N1 C7 C6 113.4(4)
C8 C7 C6 127.2(5)
C9 C8 C7 119.6(5)
C9 C8 H8 120.2
C7 C8 H8 120.2
C8 C9 C10 121.1(5)
C8 C9 H9 119.4
C10 C9 H9 119.4
C11 C10 C9 116.8(5)
C11 C10 C12 119.6(5)
C9 C10 C12 123.5(5)
N1 C11 C10 122.3(5)
N1 C11 H11 118.9
C10 C11 H11 118.9
C17 C12 C13 118.1(5)
C17 C12 C10 121.0(5)
C13 C12 C10 120.8(5)
C14 C13 C12 120.9(5)
C14 C13 H13 119.6
C12 C13 H13 119.6
C13 C14 C15 119.8(5)
C13 C14 H14 120.1
C15 C14 H14 120.1
O2 C15 C16 123.7(5)
O2 C15 C14 116.4(5)
C16 C15 C14 119.9(5)
C17 C16 C15 119.7(5)
C17 C16 H16 120.2
C15 C16 H16 120.2
C16 C17 C12 121.7(5)
C16 C17 H17 119.2
C12 C17 H17 119.2
O1 C18 C19 108.0(5)
O1 C18 H18A 110.1
C19 C18 H18A 110.1
O1 C18 H18B 110.1
C19 C18 H18B 110.1
H18A C18 H18B 108.4
C18 C19 H19A 109.5
C18 C19 H19B 109.5
H19A C19 H19B 109.5
C18 C19 H19C 109.5
H19A C19 H19C 109.5
H19B C19 H19C 109.5
O2 C20 C21 106.6(5)
O2 C20 H20A 110.4
C21 C20 H20A 110.4
O2 C20 H20B 110.4
C21 C20 H20B 110.4
H20A C20 H20B 108.6
C20 C21 H21A 109.5
C20 C21 H21B 109.5
H21A C21 H21B 109.5
C20 C21 H21C 109.5
H21A C21 H21C 109.5
H21B C21 H21C 109.5
C27 C22 C23 120.8(4)
C27 C22 Pt2 113.5(4)
C23 C22 Pt2 125.7(4)
C24 C23 C22 118.7(4)
C24 C23 H23 120.6
C22 C23 H23 120.6
O3 C24 C23 123.3(5)
O3 C24 C25 115.6(4)
C23 C24 C25 121.1(5)
C26 C25 C24 119.5(5)
C26 C25 H25 120.3
C24 C25 H25 120.3
C25 C26 C27 120.3(5)
C25 C26 H26 119.8
C27 C26 H26 119.8
C22 C27 C26 119.5(5)
C22 C27 C28 115.6(4)
C26 C27 C28 124.9(5)
N2 C28 C29 119.1(5)
N2 C28 C27 113.3(4)
C29 C28 C27 127.5(5)
C30 C29 C28 120.2(5)
C30 C29 H29 119.9
C28 C29 H29 119.9
C29 C30 C31 120.5(5)
C29 C30 H30 119.8
C31 C30 H30 119.8
C32 C31 C30 116.9(4)
C32 C31 C33 119.8(4)
C30 C31 C33 123.2(4)
N2 C32 C31 122.6(5)
N2 C32 H32 118.7
C31 C32 H32 118.7
C34 C33 C38 117.6(5)
C34 C33 C31 119.8(5)
C38 C33 C31 122.4(4)
C33 C34 C35 121.2(5)
C33 C34 H34 119.4
C35 C34 H34 119.4
C36 C35 C34 119.4(5)
C36 C35 H35 120.3
C34 C35 H35 120.3
O4 C36 C35 124.1(5)
O4 C36 C37 116.0(5)
C35 C36 C37 119.9(5)
C38 C37 C36 120.0(5)
C38 C37 H37 120.0
C36 C37 H37 120.0
C37 C38 C33 122.0(5)
C37 C38 H38 119.0
C33 C38 H38 119.0
O3 C39 C40 107.2(4)
O3 C39 H39A 110.3
C40 C39 H39A 110.3
O3 C39 H39B 110.3
C40 C39 H39B 110.3
H39A C39 H39B 108.5
C39 C40 H40A 109.5
C39 C40 H40B 109.5
H40A C40 H40B 109.5
C39 C40 H40C 109.5
H40A C40 H40C 109.5
H40B C40 H40C 109.5
O4 C41 C42 107.1(6)
O4 C41 H41A 110.3
C42 C41 H41A 110.3
O4 C41 H41B 110.3
C42 C41 H41B 110.3
H41A C41 H41B 108.5
C41 C42 H42A 109.5
C41 C42 H42B 109.5
H42A C42 H42B 109.5
C41 C42 H42C 109.5
H42A C42 H42C 109.5
H42B C42 H42C 109.5
O6 C43 O5 125.5(5)
O6 C43 C44 119.0(5)
O5 C43 C44 115.4(4)
C43 C44 H44A 109.5
C43 C44 H44B 109.5
H44A C44 H44B 109.5
C43 C44 H44C 109.5
H44A C44 H44C 109.5
H44B C44 H44C 109.5
O7 C45 O8 125.2(5)
O7 C45 C46 119.4(4)
O8 C45 C46 115.3(4)
C45 C46 H46A 109.5
C45 C46 H46B 109.5
H46A C46 H46B 109.5
C45 C46 H46C 109.5
H46A C46 H46C 109.5
H46B C46 H46C 109.5
C11 N1 C7 120.7(4)
C11 N1 Pt1 122.9(3)
C7 N1 Pt1 116.4(3)
C28 N2 C32 120.7(4)
C28 N2 Pt2 116.3(3)
C32 N2 Pt2 122.8(3)
C3 O1 C18 116.9(4)
C15 O2 C20 117.3(5)
C24 O3 C39 119.0(4)
C36 O4 C41 117.7(5)
C43 O5 Pt1 121.9(3)
C43 O6 Pt2 117.4(3)
C45 O7 Pt1 119.5(3)
C45 O8 Pt2 120.3(3)
C1 Pt1 N1 81.54(18)
C1 Pt1 O5 95.48(17)
N1 Pt1 O5 176.84(16)
C1 Pt1 O7 177.66(17)
N1 Pt1 O7 96.21(15)
O5 Pt1 O7 86.76(14)
C1 Pt1 Cl1 90.42(14)
N1 Pt1 Cl1 90.26(12)
O5 Pt1 Cl1 88.71(10)
O7 Pt1 Cl1 88.98(10)
C1 Pt1 Pt2 98.08(14)
N1 Pt1 Pt2 96.18(12)
O5 Pt1 Pt2 85.25(10)
O7 Pt1 Pt2 82.74(10)
Cl1 Pt1 Pt2 170.00(3)
C22 Pt2 N2 81.28(18)
C22 Pt2 O8 94.99(17)
N2 Pt2 O8 175.38(15)
C22 Pt2 O6 178.40(16)
N2 Pt2 O6 97.15(15)
O8 Pt2 O6 86.57(14)
C22 Pt2 Cl2 89.63(14)
N2 Pt2 Cl2 89.27(12)
O8 Pt2 Cl2 87.97(10)
O6 Pt2 Cl2 90.05(10)
C22 Pt2 Pt1 96.97(13)
N2 Pt2 Pt1 97.33(11)
O8 Pt2 Pt1 85.79(10)
O6 Pt2 Pt1 83.51(10)
Cl2 Pt2 Pt1 171.28(3)
Cl5A C47A Cl3A 109.5(6)
Cl5A C47A Cl4A 109.2(6)
Cl3A C47A Cl4A 107.2(6)
Cl5A C47A H47A 110.3
Cl3A C47A H47A 110.3
Cl4A C47A H47A 110.3
Cl8 C48 Cl7 110.0(5)
Cl8 C48 Cl6 108.8(4)
Cl7 C48 Cl6 110.7(4)
Cl8 C48 H48 109.1
Cl7 C48 H48 109.1
Cl6 C48 H48 109.1
Cl9 C49 Cl10 110.7(4)
Cl9 C49 Cl11 110.4(4)
Cl10 C49 Cl11 109.4(4)
Cl9 C49 H49 108.8
Cl10 C49 H49 108.8
Cl11 C49 H49 108.8
Cl14 C50 Cl12 110.7(4)
Cl14 C50 Cl13 109.7(4)
Cl12 C50 Cl13 109.9(3)
Cl14 C50 H50 108.8
Cl12 C50 H50 108.8
Cl13 C50 H50 108.8

loop_
_geom_bond_atom_site_label_1
_geom_bond_atom_site_label_2
_geom_bond_distance
_geom_bond_site_symmetry_2
C1 C2 1.390(7) .
C1 C6 1.420(7) .
C1 Pt1 1.988(5) .
C2 C3 1.405(7) .
C2 H2 0.9500 .
C3 O1 1.368(6) .
C3 C4 1.385(7) .
C4 C5 1.395(7) .
C4 H4 0.9500 .
C5 C6 1.386(7) .
C5 H5 0.9500 .
C6 C7 1.452(7) .
C7 N1 1.364(6) .
C7 C8 1.396(7) .
C8 C9 1.379(7) .
C8 H8 0.9500 .
C9 C10 1.396(7) .
C9 H9 0.9500 .
C10 C11 1.392(7) .
C10 C12 1.485(7) .
C11 N1 1.348(6) .
C11 H11 0.9500 .
C12 C17 1.387(7) .
C12 C13 1.403(7) .
C13 C14 1.389(7) .
C13 H13 0.9500 .
C14 C15 1.394(8) .
C14 H14 0.9500 .
C15 O2 1.373(6) .
C15 C16 1.391(8) .
C16 C17 1.384(7) .
C16 H16 0.9500 .
C17 H17 0.9500 .
C18 O1 1.444(7) .
C18 C19 1.515(8) .
C18 H18A 0.9900 .
C18 H18B 0.9900 .
C19 H19A 0.9800 .
C19 H19B 0.9800 .
C19 H19C 0.9800 .
C20 O2 1.432(7) .
C20 C21 1.528(9) .
C20 H20A 0.9900 .
C20 H20B 0.9900 .
C21 H21A 0.9800 .
C21 H21B 0.9800 .
C21 H21C 0.9800 .
C22 C27 1.394(7) .
C22 C23 1.398(7) .
C22 Pt2 1.987(5) .
C23 C24 1.395(7) .
C23 H23 0.9500 .
C24 O3 1.369(6) .
C24 C25 1.398(7) .
C25 C26 1.388(7) .
C25 H25 0.9500 .
C26 C27 1.400(7) .
C26 H26 0.9500 .
C27 C28 1.452(7) .
C28 N2 1.354(6) .
C28 C29 1.398(7) .
C29 C30 1.376(7) .
C29 H29 0.9500 .
C30 C31 1.403(7) .
C30 H30 0.9500 .
C31 C32 1.379(7) .
C31 C33 1.487(7) .
C32 N2 1.356(6) .
C32 H32 0.9500 .
C33 C34 1.394(7) .
C33 C38 1.400(7) .
C34 C35 1.405(7) .
C34 H34 0.9500 .
C35 C36 1.386(8) .
C35 H35 0.9500 .
C36 O4 1.371(6) .
C36 C37 1.398(7) .
C37 C38 1.366(7) .
C37 H37 0.9500 .
C38 H38 0.9500 .
C39 O3 1.435(6) .
C39 C40 1.510(8) .
C39 H39A 0.9900 .
C39 H39B 0.9900 .
C40 H40A 0.9800 .
C40 H40B 0.9800 .
C40 H40C 0.9800 .
C41 O4 1.423(7) .
C41 C42 1.507(9) .
C41 H41A 0.9900 .
C41 H41B 0.9900 .
C42 H42A 0.9800 .
C42 H42B 0.9800 .
C42 H42C 0.9800 .
C43 O6 1.251(6) .
C43 O5 1.283(6) .
C43 C44 1.515(7) .
C44 H44A 0.9800 .
C44 H44B 0.9800 .
C44 H44C 0.9800 .
C45 O7 1.240(6) .
C45 O8 1.292(6) .
C45 C46 1.496(7) .
C46 H46A 0.9800 .
C46 H46B 0.9800 .
C46 H46C 0.9800 .
Cl1 Pt1 2.4648(11) .
Cl2 Pt2 2.4421(11) .
N1 Pt1 1.994(4) .
N2 Pt2 1.992(4) .
O5 Pt1 2.035(3) .
O6 Pt2 2.162(4) .
O7 Pt1 2.147(4) .
O8 Pt2 2.038(3) .
Pt1 Pt2 2.5730(3) .
C47A Cl5A 1.734(6) .
C47A Cl3A 1.736(8) .
C47A Cl4A 1.745(8) .
C47A H47A 1.0000 .
Cl3B Cl4B 2.26(3) 2_656
Cl4B Cl3B 2.26(3) 2_656
C48 Cl8 1.734(8) .
C48 Cl7 1.741(8) .
C48 Cl6 1.768(9) .
C48 H48 1.0000 .
C49 Cl9 1.745(7) .
C49 Cl10 1.759(7) .
C49 Cl11 1.760(8) .
C49 H49 1.0000 .
C50 Cl14 1.751(7) .
C50 Cl12 1.751(7) .
C50 Cl13 1.758(6) .
C50 H50 1.0000 .

loop_
_geom_torsion_atom_site_label_1
_geom_torsion_atom_site_label_2
_geom_torsion_atom_site_label_3
_geom_torsion_atom_site_label_4
_geom_torsion
C6 C1 C2 C3 -0.5(7)
Pt1 C1 C2 C3 -179.7(4)
C1 C2 C3 O1 178.1(4)
C1 C2 C3 C4 -1.8(8)
O1 C3 C4 C5 -176.9(5)
C2 C3 C4 C5 3.0(8)
C3 C4 C5 C6 -1.8(8)
C4 C5 C6 C1 -0.5(7)
C4 C5 C6 C7 177.3(5)
C2 C1 C6 C5 1.7(7)
Pt1 C1 C6 C5 -179.0(4)
C2 C1 C6 C7 -176.3(4)
Pt1 C1 C6 C7 3.0(5)
C5 C6 C7 N1 -178.9(5)
C1 C6 C7 N1 -1.0(6)
C5 C6 C7 C8 0.2(8)
C1 C6 C7 C8 178.2(5)
N1 C7 C8 C9 -0.7(7)
C6 C7 C8 C9 -179.8(5)
C7 C8 C9 C10 0.5(8)
C8 C9 C10 C11 0.8(8)
C8 C9 C10 C12 -177.8(5)
C9 C10 C11 N1 -1.9(7)
C12 C10 C11 N1 176.7(5)
C11 C10 C12 C17 31.4(7)
C9 C10 C12 C17 -150.1(5)
C11 C10 C12 C13 -147.6(5)
C9 C10 C12 C13 30.9(8)
C17 C12 C13 C14 -1.2(8)
C10 C12 C13 C14 177.9(5)
C12 C13 C14 C15 0.4(8)
C13 C14 C15 O2 -178.3(5)
C13 C14 C15 C16 0.6(8)
O2 C15 C16 C17 177.9(5)
C14 C15 C16 C17 -0.9(8)
C15 C16 C17 C12 0.1(9)
C13 C12 C17 C16 0.9(8)
C10 C12 C17 C16 -178.1(5)
C27 C22 C23 C24 -2.2(7)
Pt2 C22 C23 C24 179.2(4)
C22 C23 C24 O3 178.8(4)
C22 C23 C24 C25 -0.6(7)
O3 C24 C25 C26 -177.4(5)
C23 C24 C25 C26 2.0(8)
C24 C25 C26 C27 -0.7(8)
C23 C22 C27 C26 3.6(7)
Pt2 C22 C27 C26 -177.7(4)
C23 C22 C27 C28 -175.8(4)
Pt2 C22 C27 C28 3.0(6)
C25 C26 C27 C22 -2.1(8)
C25 C26 C27 C28 177.2(5)
C22 C27 C28 N2 -3.5(6)
C26 C27 C28 N2 177.2(5)
C22 C27 C28 C29 173.8(5)
C26 C27 C28 C29 -5.5(8)
N2 C28 C29 C30 0.2(8)
C27 C28 C29 C30 -177.0(5)
C28 C29 C30 C31 -0.3(8)
C29 C30 C31 C32 0.4(7)
C29 C30 C31 C33 177.1(5)
C30 C31 C32 N2 -0.5(7)
C33 C31 C32 N2 -177.2(4)
C32 C31 C33 C34 147.4(5)
C30 C31 C33 C34 -29.1(7)
C32 C31 C33 C38 -28.0(7)
C30 C31 C33 C38 155.4(5)
C38 C33 C34 C35 0.8(8)
C31 C33 C34 C35 -174.9(5)
C33 C34 C35 C36 0.3(8)
C34 C35 C36 O4 179.3(5)
C34 C35 C36 C37 -1.0(8)
O4 C36 C37 C38 -179.5(5)
C35 C36 C37 C38 0.8(8)
C36 C37 C38 C33 0.3(9)
C34 C33 C38 C37 -1.0(8)
C31 C33 C38 C37 174.5(5)
C10 C11 N1 C7 1.7(7)
C10 C11 N1 Pt1 -177.9(4)
C8 C7 N1 C11 -0.3(7)
C6 C7 N1 C11 178.9(4)
C8 C7 N1 Pt1 179.3(4)
C6 C7 N1 Pt1 -1.5(5)
C29 C28 N2 C32 -0.2(7)
C27 C28 N2 C32 177.3(4)
C29 C28 N2 Pt2 -175.2(4)
C27 C28 N2 Pt2 2.3(5)
C31 C32 N2 C28 0.4(7)
C31 C32 N2 Pt2 175.1(4)
C4 C3 O1 C18 -5.4(7)
C2 C3 O1 C18 174.6(5)
C19 C18 O1 C3 175.2(5)
C16 C15 O2 C20 7.3(8)
C14 C15 O2 C20 -173.9(5)
C21 C20 O2 C15 178.1(5)
C23 C24 O3 C39 7.8(7)
C25 C24 O3 C39 -172.8(4)
C40 C39 O3 C24 -177.9(5)
C35 C36 O4 C41 0.0(8)
C37 C36 O4 C41 -179.7(5)
C42 C41 O4 C36 177.6(6)
O6 C43 O5 Pt1 -5.6(7)
C44 C43 O5 Pt1 175.7(3)
O5 C43 O6 Pt2 -17.1(7)
C44 C43 O6 Pt2 161.6(4)
O8 C45 O7 Pt1 -11.8(7)
C46 C45 O7 Pt1 169.7(4)
O7 C45 O8 Pt2 -11.5(7)
C46 C45 O8 Pt2 167.0(4)
C2 C1 Pt1 N1 176.3(5)
C6 C1 Pt1 N1 -2.9(3)
C2 C1 Pt1 O5 -2.6(5)
C6 C1 Pt1 O5 178.1(3)
C2 C1 Pt1 Cl1 86.1(4)
C6 C1 Pt1 Cl1 -93.1(3)
C2 C1 Pt1 Pt2 -88.6(4)
C6 C1 Pt1 Pt2 92.2(3)
C11 N1 Pt1 C1 -177.9(4)
C7 N1 Pt1 C1 2.5(4)
C11 N1 Pt1 O7 1.4(4)
C7 N1 Pt1 O7 -178.1(3)
C11 N1 Pt1 Cl1 -87.6(4)
C7 N1 Pt1 Cl1 92.9(3)
C11 N1 Pt1 Pt2 84.8(4)
C7 N1 Pt1 Pt2 -94.8(3)
C43 O5 Pt1 C1 -78.5(4)
C43 O5 Pt1 O7 102.1(4)
C43 O5 Pt1 Cl1 -168.8(4)
C43 O5 Pt1 Pt2 19.2(4)
C45 O7 Pt1 N1 117.0(4)
C45 O7 Pt1 O5 -64.1(4)
C45 O7 Pt1 Cl1 -152.9(4)
C45 O7 Pt1 Pt2 21.5(4)
C27 C22 Pt2 N2 -1.3(3)
C23 C22 Pt2 N2 177.4(4)
C27 C22 Pt2 O8 -178.6(4)
C23 C22 Pt2 O8 0.1(4)
C27 C22 Pt2 Cl2 -90.7(3)
C23 C22 Pt2 Cl2 88.0(4)
C27 C22 Pt2 Pt1 95.1(3)
C23 C22 Pt2 Pt1 -86.3(4)
C28 N2 Pt2 C22 -0.6(3)
C32 N2 Pt2 C22 -175.5(4)
C28 N2 Pt2 O6 179.1(3)
C32 N2 Pt2 O6 4.2(4)
C28 N2 Pt2 Cl2 89.2(3)
C32 N2 Pt2 Cl2 -85.7(4)
C28 N2 Pt2 Pt1 -96.6(3)
C32 N2 Pt2 Pt1 88.6(4)
C45 O8 Pt2 C22 -74.7(4)
C45 O8 Pt2 O6 105.7(4)
C45 O8 Pt2 Cl2 -164.1(4)
C45 O8 Pt2 Pt1 22.0(4)
C43 O6 Pt2 N2 120.1(4)
C43 O6 Pt2 O8 -62.7(4)
C43 O6 Pt2 Cl2 -150.7(3)
C43 O6 Pt2 Pt1 23.5(3)
C1 Pt1 Pt2 C22 -101.0(2)
N1 Pt1 Pt2 C22 -18.71(18)
O5 Pt1 Pt2 C22 164.12(18)
O7 Pt1 Pt2 C22 76.79(17)
Cl1 Pt1 Pt2 C22 111.1(2)
C1 Pt1 Pt2 N2 -18.95(18)
N1 Pt1 Pt2 N2 63.34(16)
O5 Pt1 Pt2 N2 -113.83(16)
O7 Pt1 Pt2 N2 158.84(16)
Cl1 Pt1 Pt2 N2 -166.9(2)
C1 Pt1 Pt2 O8 164.48(17)
N1 Pt1 Pt2 O8 -113.23(15)
O5 Pt1 Pt2 O8 69.60(14)
O7 Pt1 Pt2 O8 -17.74(14)
Cl1 Pt1 Pt2 O8 16.6(2)
C1 Pt1 Pt2 O6 77.46(17)
N1 Pt1 Pt2 O6 159.75(15)
O5 Pt1 Pt2 O6 -17.42(14)
O7 Pt1 Pt2 O6 -104.75(14)
Cl1 Pt1 Pt2 O6 -70.5(2)
